data_1524709
loop_
_publ_author_name
'Klepp, K.O.'
'Boller, H.'

_publ_section_title
;
 Na3 Fe2 S4: ein Thioferrat mit gemischt valenter (Fe S2)-Kette
;
_journal_name_full
;
Monatshefte fuer Chemie und verwandte Teile anderer Wissenschaften (109,1978-)
;
_journal_page_first 83
_journal_page_last 89
_journal_volume 112
_journal_year 1981
_chemical_formula_sum 'Fe2 Na3 S4'
_chemical_name_systematic 'Na3 (Fe2 S4)'
_space_group_IT_number 62
_symmetry_space_group_name_Hall '-P 2ac 2n'
_symmetry_space_group_name_H-M 'P n m a'
_cell_angle_alpha 90
_cell_angle_beta 90
_cell_angle_gamma 90
_cell_formula_units_Z 4
_cell_length_a 6.6333
_cell_length_b 10.675
_cell_length_c 10.677
_cell_volume 756.043
_citation_journal_id_ASTM MOCMB7
_cod_data_source_file Klepp_MOCMB7_1981_299.cif
_cod_data_source_block Fe2Na3S4
_cod_original_cell_volume 756.0435
_cod_database_code 1524709

loop_
_symmetry_equiv_pos_as_xyz
x,y,z
-x+1/2,-y,z+1/2
x+1/2,-y+1/2,-z+1/2
-x,y+1/2,-z
-x,-y,-z
x-1/2,y,-z-1/2
-x-1/2,y-1/2,z-1/2
x,-y-1/2,z

loop_
_atom_site_label
_atom_site_type_symbol
_atom_site_fract_x
_atom_site_fract_y
_atom_site_fract_z
_atom_site_occupancy
_atom_site_U_iso_or_equiv
S1 S-2 0.1708 0.5545 0.3731 1 0.0
Na2 Na+1 0.0426 0.4148 0.1428 1 0.0
S3 S-2 0.3731 0.25 0.1639 1 0.0
Na1 Na+1 0.0813 0.25 0.7674 1 0.0
Fe1 Fe+2 0.0469 0.3786 0.4686 1 0.0
S2 S-2 0.3001 0.25 0.5396 1 0.0
